data_7158628
loop_
_publ_author_name
'Mandal, Rahul Dev'
'Saha, Moumita'
'Das, Asish R.'

_publ_section_title
;
 Accessing oxy-functionalized N-heterocycles through rose bengal and TBHP
 integrated photoredox C(sp<sup>3</sup>)-O cross-coupling.
;
_journal_issue 14
_journal_name_full 'Organic &amp; biomolecular chemistry'
_journal_page_first 2939
_journal_page_last 2963
_journal_paper_doi 10.1039/d2ob00381c
_journal_volume 20
_journal_year 2022
_chemical_formula_moiety 'C14 H9 N O2'
_chemical_formula_sum 'C14 H9 N O2'
_chemical_formula_weight 223.22
_space_group_crystal_system orthorhombic
_space_group_IT_number 61
_space_group_name_Hall '-P 2ac 2ab'
_space_group_name_H-M_alt 'P b c a'
_atom_sites_solution_hydrogens geom
_audit_creation_method SHELXL-2016/6
_audit_update_record
;
2021-08-18 deposited with the CCDC.	2022-03-15 downloaded from the CCDC.
;
_cell_angle_alpha 90
_cell_angle_beta 90
_cell_angle_gamma 90
_cell_formula_units_Z 8
_cell_length_a 11.6817(8)
_cell_length_b 7.6497(6)
_cell_length_c 23.7774(16)
_cell_measurement_reflns_used 7530
_cell_measurement_temperature 296(2)
_cell_measurement_theta_max 25.85
_cell_measurement_theta_min 2.44
_cell_volume 2124.8(3)
_computing_structure_refinement 'SHELXL-2016/6 (Sheldrick, 2016)'
_computing_structure_solution 'SHELXT 2014/5 (Sheldrick, 2014)'
_diffrn_ambient_temperature 296(2)
_diffrn_measured_fraction_theta_full 1.000
_diffrn_measured_fraction_theta_max 1.000
_diffrn_measurement_device_type 'Bruker APEX-II CCD'
_diffrn_radiation_type MoK\a
_diffrn_radiation_wavelength 0.71073
_diffrn_reflns_av_R_equivalents 0.0310
_diffrn_reflns_av_unetI/netI 0.0155
_diffrn_reflns_Laue_measured_fraction_full 1.000
_diffrn_reflns_Laue_measured_fraction_max 1.000
_diffrn_reflns_limit_h_max 13
_diffrn_reflns_limit_h_min -13
_diffrn_reflns_limit_k_max 9
_diffrn_reflns_limit_k_min -8
_diffrn_reflns_limit_l_max 28
_diffrn_reflns_limit_l_min -28
_diffrn_reflns_number 20151
_diffrn_reflns_point_group_measured_fraction_full 1.000
_diffrn_reflns_point_group_measured_fraction_max 1.000
_diffrn_reflns_theta_full 24.992
_diffrn_reflns_theta_max 24.992
_diffrn_reflns_theta_min 1.713
_exptl_absorpt_coefficient_mu 0.095
_exptl_crystal_colour White
_exptl_crystal_density_diffrn 1.396
_exptl_crystal_description Square
_exptl_crystal_F_000 928
_exptl_crystal_size_max 0.60
_exptl_crystal_size_mid 0.54
_exptl_crystal_size_min 0.48
_refine_diff_density_max 0.179
_refine_diff_density_min -0.126
_refine_diff_density_rms 0.031
_refine_ls_extinction_coef 0.022(3)
_refine_ls_extinction_expression Fc^*^=kFc[1+0.001xFc^2^\l^3^/sin(2\q)]^-1/4^
_refine_ls_extinction_method 'SHELXL-2016/6 (Sheldrick 2016)'
_refine_ls_goodness_of_fit_ref 0.936
_refine_ls_hydrogen_treatment constr
_refine_ls_matrix_type full
_refine_ls_number_parameters 155
_refine_ls_number_reflns 1864
_refine_ls_number_restraints 0
_refine_ls_restrained_S_all 0.936
_refine_ls_R_factor_all 0.0358
_refine_ls_R_factor_gt 0.0310
_refine_ls_shift/su_max 0.001
_refine_ls_shift/su_mean 0.000
_refine_ls_structure_factor_coef Fsqd
_refine_ls_weighting_details 'w=1/[\s^2^(Fo^2^)+(0.1000P)^2^+0.2203P] where P=(Fo^2^+2Fc^2^)/3'
_refine_ls_weighting_scheme calc
_refine_ls_wR_factor_gt 0.1088
_refine_ls_wR_factor_ref 0.1199
_reflns_Friedel_coverage 0.000
_reflns_number_gt 1642
_reflns_number_total 1864
_reflns_threshold_expression 'I > 2\s(I)'
_cod_data_source_file d2ob00381c2.cif
_cod_data_source_block OP
_cod_database_code 7158628
_shelx_shelxl_version_number 2016/6
_shelx_space_group_comment
;
The symmetry employed for this shelxl refinement is uniquely defined
by the following loop, which should always be used as a source of
symmetry information in preference to the above space-group names.
They are only intended as comments.
;

loop_
_space_group_symop_operation_xyz
'x, y, z'
'x+1/2, -y+1/2, -z'
'-x, y+1/2, -z+1/2'
'-x+1/2, -y, z+1/2'
'-x, -y, -z'
'-x-1/2, y-1/2, z'
'x, -y-1/2, z-1/2'
'x-1/2, y, -z-1/2'

loop_
_atom_site_label
_atom_site_type_symbol
_atom_site_fract_x
_atom_site_fract_y
_atom_site_fract_z
_atom_site_U_iso_or_equiv
_atom_site_adp_type
_atom_site_occupancy
_atom_site_site_symmetry_order
_atom_site_calc_flag
_atom_site_refinement_flags_posn
_atom_site_refinement_flags_adp
_atom_site_refinement_flags_occupancy
_atom_site_disorder_assembly
_atom_site_disorder_group
O1 O 0.22032(8) 0.50669(14) 0.58899(4) 0.0582(3) Uani 1 1 d . . . . .
O2 O 0.55647(8) 0.20527(14) 0.60835(4) 0.0575(3) Uani 1 1 d . . . . .
N1 N 0.38821(8) 0.36540(12) 0.61395(4) 0.0384(3) Uani 1 1 d . . . . .
C1 C 0.36203(14) 0.42910(19) 0.78849(6) 0.0537(4) Uani 1 1 d . . . . .
H1 H 0.355568 0.445591 0.827115 0.064 Uiso 1 1 calc R U . . .
C2 C 0.27626(13) 0.3451(2) 0.75944(6) 0.0542(4) Uani 1 1 d . . . . .
H7 H 0.212166 0.304156 0.778547 0.065 Uiso 1 1 calc R U . . .
C3 C 0.28505(11) 0.32118(18) 0.70171(6) 0.0467(4) Uani 1 1 d . . . . .
H8 H 0.227524 0.263364 0.682087 0.056 Uiso 1 1 calc R U . . .
C4 C 0.37988(10) 0.38401(15) 0.67381(5) 0.0381(3) Uani 1 1 d . . . . .
C5 C 0.47612(10) 0.27473(16) 0.58581(5) 0.0391(3) Uani 1 1 d . . . . .
C6 C 0.44767(10) 0.28588(15) 0.52496(5) 0.0383(3) Uani 1 1 d . . . . .
C7 C 0.50489(12) 0.22132(17) 0.47868(5) 0.0462(4) Uani 1 1 d . . . . .
H6 H 0.573228 0.160111 0.482519 0.055 Uiso 1 1 calc R U . . .
C8 C 0.45666(12) 0.2511(2) 0.42605(6) 0.0510(4) Uani 1 1 d . . . . .
H2 H 0.493118 0.208484 0.394094 0.061 Uiso 1 1 calc R U . . .
C9 C 0.45735(12) 0.4887(2) 0.76042(6) 0.0555(4) Uani 1 1 d . . . . .
H9 H 0.515772 0.543818 0.780209 0.067 Uiso 1 1 calc R U . . .
C10 C 0.46651(11) 0.46701(18) 0.70305(5) 0.0476(4) Uani 1 1 d . . . . .
H3 H 0.530740 0.508055 0.684080 0.057 Uiso 1 1 calc R U . . .
C11 C 0.30597(10) 0.42792(16) 0.57632(5) 0.0401(3) Uani 1 1 d . . . . .
C12 C 0.34665(10) 0.37801(15) 0.51933(5) 0.0379(3) Uani 1 1 d . . . . .
C13 C 0.35530(12) 0.3431(2) 0.42051(5) 0.0505(4) Uani 1 1 d . . . . .
H4 H 0.324562 0.360860 0.384881 0.061 Uiso 1 1 calc R U . . .
C14 C 0.29875(11) 0.40927(18) 0.46717(5) 0.0461(4) Uani 1 1 d . . . . .
H5 H 0.231109 0.472337 0.463479 0.055 Uiso 1 1 calc R U . . .

loop_
_atom_site_aniso_label
_atom_site_aniso_U_11
_atom_site_aniso_U_22
_atom_site_aniso_U_33
_atom_site_aniso_U_23
_atom_site_aniso_U_13
_atom_site_aniso_U_12
O1 0.0566(6) 0.0677(7) 0.0503(6) -0.0048(5) -0.0051(4) 0.0250(5)
O2 0.0493(6) 0.0747(7) 0.0485(6) 0.0086(5) -0.0041(4) 0.0193(5)
N1 0.0402(6) 0.0405(6) 0.0346(6) 0.0000(4) -0.0040(4) 0.0025(4)
C1 0.0732(9) 0.0504(8) 0.0377(7) -0.0011(6) -0.0022(6) 0.0078(7)
C2 0.0614(10) 0.0535(8) 0.0478(8) 0.0021(6) 0.0118(6) -0.0011(7)
C3 0.0468(7) 0.0449(7) 0.0485(8) -0.0031(6) -0.0009(5) -0.0057(5)
C4 0.0446(7) 0.0335(6) 0.0363(7) 0.0000(4) -0.0035(5) 0.0031(5)
C5 0.0381(6) 0.0399(7) 0.0393(7) 0.0041(5) -0.0001(5) 0.0018(5)
C6 0.0393(7) 0.0361(7) 0.0394(7) 0.0037(5) -0.0008(4) -0.0041(5)
C7 0.0443(7) 0.0493(8) 0.0449(7) 0.0024(5) 0.0046(5) 0.0007(6)
C8 0.0561(8) 0.0571(8) 0.0398(7) -0.0017(6) 0.0071(5) -0.0101(6)
C9 0.0631(9) 0.0576(8) 0.0459(8) -0.0047(6) -0.0146(6) -0.0059(7)
C10 0.0465(7) 0.0509(7) 0.0456(7) 0.0023(6) -0.0045(5) -0.0082(6)
C11 0.0422(7) 0.0367(7) 0.0413(7) 0.0005(5) -0.0062(5) 0.0038(5)
C12 0.0407(7) 0.0350(6) 0.0380(7) 0.0037(5) -0.0032(5) -0.0038(5)
C13 0.0554(8) 0.0604(9) 0.0357(7) 0.0060(6) -0.0059(5) -0.0114(6)
C14 0.0447(7) 0.0494(7) 0.0441(7) 0.0073(6) -0.0065(5) -0.0029(6)

loop_
_atom_type_symbol
_atom_type_description
_atom_type_scat_dispersion_real
_atom_type_scat_dispersion_imag
_atom_type_scat_source
C C 0.0033 0.0016 'International Tables Vol C Tables 4.2.6.8 and 6.1.1.4'
H H 0.0000 0.0000 'International Tables Vol C Tables 4.2.6.8 and 6.1.1.4'
N N 0.0061 0.0033 'International Tables Vol C Tables 4.2.6.8 and 6.1.1.4'
O O 0.0106 0.0060 'International Tables Vol C Tables 4.2.6.8 and 6.1.1.4'

loop_
_geom_angle_atom_site_label_1
_geom_angle_atom_site_label_2
_geom_angle_atom_site_label_3
_geom_angle
_geom_angle_site_symmetry_1
_geom_angle_site_symmetry_3
_geom_angle_publ_flag
C11 N1 C5 111.46(10) . . ?
C11 N1 C4 123.72(10) . . ?
C5 N1 C4 124.75(10) . . ?
C9 C1 C2 120.02(13) . . ?
C9 C1 H1 120.0 . . ?
C2 C1 H1 120.0 . . ?
C1 C2 C3 120.25(13) . . ?
C1 C2 H7 119.9 . . ?
C3 C2 H7 119.9 . . ?
C4 C3 C2 119.31(12) . . ?
C4 C3 H8 120.3 . . ?
C2 C3 H8 120.3 . . ?
C3 C4 C10 120.45(12) . . ?
C3 C4 N1 119.86(11) . . ?
C10 C4 N1 119.68(11) . . ?
O2 C5 N1 125.05(11) . . ?
O2 C5 C6 129.23(11) . . ?
N1 C5 C6 105.72(10) . . ?
C7 C6 C12 121.31(11) . . ?
C7 C6 C5 130.36(12) . . ?
C12 C6 C5 108.33(10) . . ?
C6 C7 C8 117.58(13) . . ?
C6 C7 H6 121.2 . . ?
C8 C7 H6 121.2 . . ?
C13 C8 C7 121.03(12) . . ?
C13 C8 H2 119.5 . . ?
C7 C8 H2 119.5 . . ?
C1 C9 C10 120.20(13) . . ?
C1 C9 H9 119.9 . . ?
C10 C9 H9 119.9 . . ?
C9 C10 C4 119.75(12) . . ?
C9 C10 H3 120.1 . . ?
C4 C10 H3 120.1 . . ?
O1 C11 N1 125.54(11) . . ?
O1 C11 C12 128.43(11) . . ?
N1 C11 C12 106.03(10) . . ?
C6 C12 C14 121.42(12) . . ?
C6 C12 C11 108.43(10) . . ?
C14 C12 C11 130.15(12) . . ?
C8 C13 C14 121.13(12) . . ?
C8 C13 H4 119.4 . . ?
C14 C13 H4 119.4 . . ?
C12 C14 C13 117.53(13) . . ?
C12 C14 H5 121.2 . . ?
C13 C14 H5 121.2 . . ?

loop_
_geom_bond_atom_site_label_1
_geom_bond_atom_site_label_2
_geom_bond_distance
_geom_bond_site_symmetry_2
_geom_bond_publ_flag
O1 C11 1.2062(15) . ?
O2 C5 1.2044(15) . ?
N1 C11 1.3972(15) . ?
N1 C5 1.4083(15) . ?
N1 C4 1.4339(15) . ?
C1 C9 1.376(2) . ?
C1 C2 1.376(2) . ?
C1 H1 0.9300 . ?
C2 C3 1.3885(19) . ?
C2 H7 0.9300 . ?
C3 C4 1.3778(18) . ?
C3 H8 0.9300 . ?
C4 C10 1.3822(17) . ?
C5 C6 1.4871(16) . ?
C6 C7 1.3788(17) . ?
C6 C12 1.3811(18) . ?
C7 C8 1.3912(18) . ?
C7 H6 0.9300 . ?
C8 C13 1.384(2) . ?
C8 H2 0.9300 . ?
C9 C10 1.3783(18) . ?
C9 H9 0.9300 . ?
C10 H3 0.9300 . ?
C11 C12 1.4858(17) . ?
C12 C14 1.3815(17) . ?
C13 C14 1.387(2) . ?
C13 H4 0.9300 . ?
C14 H5 0.9300 . ?

loop_
_geom_torsion_atom_site_label_1
_geom_torsion_atom_site_label_2
_geom_torsion_atom_site_label_3
_geom_torsion_atom_site_label_4
_geom_torsion
_geom_torsion_site_symmetry_1
_geom_torsion_site_symmetry_2
_geom_torsion_site_symmetry_3
_geom_torsion_site_symmetry_4
_geom_torsion_publ_flag
C9 C1 C2 C3 -0.5(2) . . . . ?
C1 C2 C3 C4 -0.7(2) . . . . ?
C2 C3 C4 C10 1.25(19) . . . . ?
C2 C3 C4 N1 -177.90(12) . . . . ?
C11 N1 C4 C3 56.18(16) . . . . ?
C5 N1 C4 C3 -120.30(13) . . . . ?
C11 N1 C4 C10 -122.98(13) . . . . ?
C5 N1 C4 C10 60.55(15) . . . . ?
C11 N1 C5 O2 -178.70(12) . . . . ?
C4 N1 C5 O2 -1.85(19) . . . . ?
C11 N1 C5 C6 1.62(13) . . . . ?
C4 N1 C5 C6 178.47(10) . . . . ?
O2 C5 C6 C7 -0.3(2) . . . . ?
N1 C5 C6 C7 179.39(13) . . . . ?
O2 C5 C6 C12 179.72(13) . . . . ?
N1 C5 C6 C12 -0.62(13) . . . . ?
C12 C6 C7 C8 -0.52(19) . . . . ?
C5 C6 C7 C8 179.47(12) . . . . ?
C6 C7 C8 C13 0.4(2) . . . . ?
C2 C1 C9 C10 1.0(2) . . . . ?
C1 C9 C10 C4 -0.4(2) . . . . ?
C3 C4 C10 C9 -0.70(19) . . . . ?
N1 C4 C10 C9 178.45(12) . . . . ?
C5 N1 C11 O1 178.32(12) . . . . ?
C4 N1 C11 O1 1.43(19) . . . . ?
C5 N1 C11 C12 -1.93(13) . . . . ?
C4 N1 C11 C12 -178.82(10) . . . . ?
C7 C6 C12 C14 0.01(19) . . . . ?
C5 C6 C12 C14 -179.98(11) . . . . ?
C7 C6 C12 C11 179.46(11) . . . . ?
C5 C6 C12 C11 -0.53(13) . . . . ?
O1 C11 C12 C6 -178.77(13) . . . . ?
N1 C11 C12 C6 1.49(13) . . . . ?
O1 C11 C12 C14 0.6(2) . . . . ?
N1 C11 C12 C14 -179.12(12) . . . . ?
C7 C8 C13 C14 0.3(2) . . . . ?
C6 C12 C14 C13 0.6(2) . . . . ?
C11 C12 C14 C13 -178.68(12) . . . . ?
C8 C13 C14 C12 -0.8(2) . . . . ?
